data_2007913
loop_
_publ_author_name
'McCasland, Anne K.'
'Alcock, Nathaniel W.'
'Busch, Daryle H.'

_publ_section_title '[<i>N</i>-(3-Aminopropyl)-<i>N</i>-methyl-1,3-propanediamine-\k^3^<i>N</i>]dichlorocopper(II)'
_journal_issue 12
_journal_name_full 'Acta Crystallographica Section C'
_journal_page_first 1837
_journal_page_last 1839
_journal_paper_doi 10.1107/S0108270198009731
_journal_volume 54
_journal_year 1998
_chemical_formula_iupac '[Cu Cl2 (C7 H19 N3)]'
_chemical_formula_moiety 'C7 H19 Cl2 Cu N3'
_chemical_formula_sum 'C7 H19 Cl2 Cu N3'
_chemical_formula_weight 279.69
_chemical_name_systematic
;
 ?
;
_space_group_IT_number 2
_symmetry_cell_setting triclinic
_symmetry_space_group_name_Hall '-P 1'
_symmetry_space_group_name_H-M 'P -1'
_audit_creation_method SHELXL
_cell_angle_alpha 96.087(2)
_cell_angle_beta 103.348(2)
_cell_angle_gamma 90.0260(10)
_cell_formula_units_Z 2
_cell_length_a 6.6583(5)
_cell_length_b 9.4161(7)
_cell_length_c 9.5481(7)
_cell_measurement_reflns_used 2515
_cell_measurement_temperature '190(2) (Cosier & Glazer, 1986)'
_cell_measurement_theta_max 20
_cell_measurement_theta_min 3
_cell_volume 578.97(7)
_computing_cell_refinement 'SAINT (Siemens, 1995)'
_computing_data_collection 'SMART (Siemens, 1994)'
_computing_data_reduction SAINT
_computing_molecular_graphics 'SHELXTL/PC (Sheldrick, 1994)'
_computing_publication_material SHELXTL/PC
_computing_structure_refinement 'SHELXL96 (Sheldrick, 1996b)'
_computing_structure_solution 'SHELXS96 (Sheldrick, 1990)'
_diffrn_ambient_temperature 190(2)
_diffrn_measurement_device_type 'Siemens SMART diffractometer'
_diffrn_measurement_method '\w scans'
_diffrn_radiation_monochromator graphite
_diffrn_radiation_source 'fine-focus sealed tube'
_diffrn_radiation_type MoK\a
_diffrn_radiation_wavelength 0.71073
_diffrn_reflns_av_R_equivalents 0.0386
_diffrn_reflns_av_sigmaI/netI 0.1040
_diffrn_reflns_limit_h_max 8
_diffrn_reflns_limit_h_min -8
_diffrn_reflns_limit_k_max 12
_diffrn_reflns_limit_k_min -11
_diffrn_reflns_limit_l_max 12
_diffrn_reflns_limit_l_min -7
_diffrn_reflns_number 3532
_diffrn_reflns_theta_max 28.35
_diffrn_reflns_theta_min 2.18
_diffrn_standards_decay_% none
_exptl_absorpt_coefficient_mu 2.310
_exptl_absorpt_correction_T_max 0.79
_exptl_absorpt_correction_T_min 0.39
_exptl_absorpt_correction_type multi-scan
_exptl_absorpt_process_details '(SADABS; Sheldrick, 1996a)'
_exptl_crystal_colour blue--green
_exptl_crystal_density_diffrn 1.604
_exptl_crystal_density_method 'not measured'
_exptl_crystal_description block
_exptl_crystal_F_000 290
_exptl_crystal_size_max 0.3
_exptl_crystal_size_mid 0.2
_exptl_crystal_size_min 0.1
_refine_diff_density_max 0.749
_refine_diff_density_min -0.914
_refine_ls_extinction_method none
_refine_ls_goodness_of_fit_all 0.888
_refine_ls_goodness_of_fit_obs 1.054
_refine_ls_hydrogen_treatment 'H atoms treated by a mixture of independent and constrained refinement'
_refine_ls_matrix_type full
_refine_ls_number_parameters 118
_refine_ls_number_reflns 2555
_refine_ls_number_restraints 0
_refine_ls_restrained_S_all 0.888
_refine_ls_restrained_S_obs 1.054
_refine_ls_R_factor_all 0.0599
_refine_ls_R_factor_obs 0.0448
_refine_ls_shift/esd_max 0.006
_refine_ls_shift/esd_mean 0.001
_refine_ls_structure_factor_coef Fsqd
_refine_ls_weighting_details 'w = 1/[\s^2^(Fo^2^)+(0.0291P)^2^] where P=(Fo^2^+2Fc^2^)/3'
_refine_ls_weighting_scheme calc
_refine_ls_wR_factor_all 0.0967
_refine_ls_wR_factor_obs 0.0940
_reflns_number_observed 1750
_reflns_number_total 2555
_reflns_observed_criterion >2sigma(I)
_cod_data_source_file da1028.cif
_cod_data_source_block ancu
_cod_depositor_comments
;
The following automatic conversions were performed:
'_symmetry_cell_setting' value 'Triclinic' changed to 'triclinic'
according to '/home/saulius/struct/CIF-dictionaries/cif_core.dic'
dictionary named 'cif_core.dic' version 2.4.1 from
2010-06-29.

'_geom_bond_publ_flag' value 'Y' changed to 'y' according to
'/home/saulius/struct/CIF-dictionaries/cif_core.dic' dictionary named
'cif_core.dic' version 2.4.1 from 2010-06-29 (5 times).

Automatic conversion script
Id: cif_fix_enum 1527 2010-12-29 10:47:43Z saulius 

The following automatic conversions were performed:

'_symmetry_cell_setting' value 'Triclinic' changed to 'triclinic'
according to /home/saulius/struct/CIF-dictionaries/cif_core.dic
dictionary named 'cif_core.dic' version 2.4.1 from
2010-06-29.

'_geom_bond_publ_flag' value 'Y' changed to 'y'
according to /home/saulius/struct/CIF-dictionaries/cif_core.dic
dictionary named 'cif_core.dic' version 2.4.1 from 2010-06-29 (5
times).

'_geom_angle_publ_flag' value 'Y' changed to 'y' according
to /home/saulius/struct/CIF-dictionaries/cif_core.dic dictionary
named 'cif_core.dic' version 2.4.1 from 2010-06-29 (10 times).

Automatic conversion script
Id: cif_fix_values 1715 2011-07-08 13:25:40Z adriana 

The following automatic conversions were performed:

'_refine_ls_weighting_scheme' value 'calc w =
1/[\s^2^(Fo^2^)+(0.0291P)^2^] where P=(Fo^2^+2Fc^2^)/3' was changed
to 'calc'. New tag '_refine_ls_weighting_details' was created. The
value of the new tag was set to 'w = 1/[\s^2^(Fo^2^)+(0.0291P)^2^]
where P=(Fo^2^+2Fc^2^)/3'.

Automatic conversion script
Id: cif_fix_values 3143 2015-03-26 13:38:13Z robertas 
;
_cod_database_code 2007913

loop_
_symmetry_equiv_pos_as_xyz
'x, y, z'
'-x, -y, -z'

loop_
_atom_site_aniso_label
_atom_site_aniso_U_11
_atom_site_aniso_U_22
_atom_site_aniso_U_33
_atom_site_aniso_U_12
_atom_site_aniso_U_13
_atom_site_aniso_U_23
Cu(1) 0.0160(2) 0.0196(3) 0.0204(3) 0.00077(18) 0.0025(2) 0.0050(2)
Cl(1) 0.0274(5) 0.0230(5) 0.0300(7) -0.0035(4) 0.0024(5) 0.0040(5)
Cl(2) 0.0154(4) 0.0377(6) 0.0350(7) 0.0012(4) 0.0007(4) 0.0150(5)
N(1) 0.0219(16) 0.0234(18) 0.020(2) 0.0032(13) 0.0012(15) 0.0088(16)
C(2) 0.033(2) 0.032(2) 0.023(3) 0.0063(19) 0.002(2) -0.001(2)
C(3) 0.038(2) 0.032(3) 0.020(3) 0.0051(19) 0.006(2) -0.005(2)
C(4) 0.035(2) 0.021(2) 0.025(3) 0.0002(18) 0.002(2) -0.002(2)
N(5) 0.0162(15) 0.0210(17) 0.022(2) 0.0000(13) 0.0003(14) 0.0060(16)
C(6) 0.026(2) 0.021(2) 0.031(3) -0.0050(17) 0.007(2) 0.006(2)
C(7) 0.025(2) 0.031(2) 0.029(3) -0.0049(18) 0.0051(19) 0.017(2)
C(8) 0.0241(19) 0.036(3) 0.023(3) 0.0004(18) 0.0083(19) 0.007(2)
N(9) 0.0249(16) 0.0203(18) 0.026(2) 0.0068(14) 0.0098(16) 0.0039(16)
C(10) 0.0179(18) 0.031(2) 0.034(3) 0.0047(16) 0.0015(18) 0.012(2)

loop_
_atom_site_label
_atom_site_fract_x
_atom_site_fract_y
_atom_site_fract_z
_atom_site_U_iso_or_equiv
_atom_site_thermal_displace_type
_atom_site_calc_flag
_atom_site_refinement_flags
_atom_site_occupancy
_atom_site_disorder_group
_atom_site_type_symbol
Cu(1) 0.73716(6) 0.89200(5) 0.76204(6) 0.01877(15) Uani d . 1 . Cu
Cl(1) 0.81778(14) 1.14367(10) 0.80138(13) 0.0274(3) Uani d . 1 . Cl
Cl(2) 0.35330(13) 0.87048(11) 0.66941(13) 0.0294(3) Uani d . 1 . Cl
N(1) 0.8187(4) 0.9009(3) 0.5764(4) 0.0219(8) Uani d . 1 . N
H(1A) 0.7740 0.9865 0.5437 0.026 Uiso calc R 1 . H
H(1B) 0.9607 0.9055 0.5974 0.026 Uiso calc R 1 . H
C(2) 0.7517(6) 0.7888(4) 0.4530(5) 0.0306(11) Uani d . 1 . C
H(2A) 0.8111 0.8105 0.3714 0.037 Uiso calc R 1 . H
H(2B) 0.5994 0.7877 0.4198 0.037 Uiso calc R 1 . H
C(3) 0.8207(6) 0.6446(4) 0.4967(5) 0.0307(11) Uani d . 1 . C
H(3A) 0.9724 0.6486 0.5341 0.037 Uiso calc R 1 . H
H(3B) 0.7887 0.5739 0.4096 0.037 Uiso calc R 1 . H
C(4) 0.7215(6) 0.5932(4) 0.6105(5) 0.0280(10) Uani d . 1 . C
H(4A) 0.5702 0.6022 0.5779 0.034 Uiso calc R 1 . H
H(4B) 0.7494 0.4903 0.6149 0.034 Uiso calc R 1 . H
N(5) 0.7885(4) 0.6677(3) 0.7599(4) 0.0203(8) Uani d . 1 . N
C(6) 0.6704(6) 0.5952(4) 0.8491(5) 0.0255(10) Uani d . 1 . C
H(6A) 0.7107 0.4940 0.8478 0.031 Uiso calc R 1 . H
H(6B) 0.5218 0.5963 0.8013 0.031 Uiso calc R 1 . H
C(7) 0.6969(6) 0.6566(4) 1.0045(5) 0.0277(10) Uani d . 1 . C
H(7A) 0.6289 0.5909 1.0547 0.033 Uiso calc R 1 . H
H(7B) 0.8461 0.6614 1.0517 0.033 Uiso calc R 1 . H
C(8) 0.6104(6) 0.8027(4) 1.0238(5) 0.0268(10) Uani d . 1 . C
H(8A) 0.4649 0.8024 0.9685 0.032 Uiso calc R 1 . H
H(8B) 0.6139 0.8301 1.1274 0.032 Uiso calc R 1 . H
N(9) 0.7354(5) 0.9075(3) 0.9713(4) 0.0229(8) Uani d . 1 . N
H(9A) 0.8700 0.9025 1.0225 0.028 Uiso calc R 1 . H
H(9B) 0.6911 0.9972 0.9959 0.028 Uiso calc R 1 . H
C(10) 1.0125(5) 0.6485(4) 0.8181(5) 0.0279(10) Uani d . 1 . C
H(10A) 1.0402 0.5464 0.8190 0.042 Uiso calc R 1 . H
H(10B) 1.0539 0.6965 0.9170 0.042 Uiso calc R 1 . H
H(10C) 1.0912 0.6900 0.7568 0.042 Uiso calc R 1 . H

loop_
_atom_type_symbol
_atom_type_description
_atom_type_scat_dispersion_real
_atom_type_scat_dispersion_imag
_atom_type_scat_source
C C 0.0033 0.0016 'International Tables Vol C Tables 4.2.6.8 and 6.1.1.4'
H H 0.0000 0.0000 'International Tables Vol C Tables 4.2.6.8 and 6.1.1.4'
N N 0.0061 0.0033 'International Tables Vol C Tables 4.2.6.8 and 6.1.1.4'
O O 0.0106 0.0060 'International Tables Vol C Tables 4.2.6.8 and 6.1.1.4'
Cl Cl 0.1484 0.1585 'International Tables Vol C Tables 4.2.6.8 and 6.1.1.4'
Cu Cu 0.3201 1.2651 'International Tables Vol C Tables 4.2.6.8 and 6.1.1.4'

loop_
_geom_angle_atom_site_label_1
_geom_angle_atom_site_label_2
_geom_angle_atom_site_label_3
_geom_angle
_geom_angle_publ_flag
N(1) Cu(1) N(9) 163.63(12) y
N(1) Cu(1) N(5) 92.82(13) y
N(9) Cu(1) N(5) 90.84(13) y
N(1) Cu(1) Cl(1) 84.71(10) y
N(9) Cu(1) Cl(1) 85.98(10) y
N(5) Cu(1) Cl(1) 158.23(8) y
N(1) Cu(1) Cl(2) 99.32(9) y
N(9) Cu(1) Cl(2) 96.14(9) y
N(5) Cu(1) Cl(2) 96.12(8) y
Cl(1) Cu(1) Cl(2) 105.63(4) y
C(2) N(1) Cu(1) 121.6(3) ?
N(1) C(2) C(3) 110.5(4) ?
C(2) C(3) C(4) 114.2(4) ?
N(5) C(4) C(3) 116.7(3) ?
C(10) N(5) C(4) 110.3(3) ?
C(10) N(5) C(6) 108.6(3) ?
C(4) N(5) C(6) 105.5(3) ?
C(10) N(5) Cu(1) 107.8(2) ?
C(4) N(5) Cu(1) 111.1(2) ?
C(6) N(5) Cu(1) 113.4(2) ?
N(5) C(6) C(7) 116.9(3) ?
C(8) C(7) C(6) 114.3(4) ?
N(9) C(8) C(7) 109.2(3) ?
C(8) N(9) Cu(1) 119.4(3) ?

loop_
_geom_bond_atom_site_label_1
_geom_bond_atom_site_label_2
_geom_bond_site_symmetry_2
_geom_bond_distance
_geom_bond_publ_flag
Cu(1) N(1) . 1.980(4) y
Cu(1) N(9) . 1.991(4) y
Cu(1) N(5) . 2.138(3) y
Cu(1) Cl(1) . 2.4004(11) y
Cu(1) Cl(2) . 2.5047(10) y
N(1) C(2) . 1.482(5) ?
C(2) C(3) . 1.503(6) ?
C(3) C(4) . 1.514(6) ?
C(4) N(5) . 1.490(5) ?
N(5) C(10) . 1.485(4) ?
N(5) C(6) . 1.497(5) ?
C(6) C(7) . 1.505(6) ?
C(7) C(8) . 1.502(6) ?
C(8) N(9) . 1.488(5) ?
